data_4125234
loop_
_publ_author_name
'Yao, Zi-Shuo'
'Yamamoto, Kaoru'
'Cai, Hong-Ling'
'Takahashi, Kazuyuki'
'Sato, Osamu'

_publ_section_title
;
 Above Room Temperature Organic Ferroelectrics: Diprotonated
 1,4-Diazabicyclo[2.2.2]octane Shifts between Two 2-Chlorobenzoates.
;
_journal_issue 37
_journal_name_full 'Journal of the American Chemical Society'
_journal_page_first 12005
_journal_page_last 12008
_journal_paper_doi 10.1021/jacs.6b03747
_journal_volume 138
_journal_year 2016
_chemical_formula_sum 'C20 H22 Cl2 N2 O4'
_chemical_formula_weight 425.29
_chemical_name_systematic
;
 ?
;
_space_group_crystal_system orthorhombic
_space_group_IT_number 61
_space_group_name_Hall '-P 2ac 2ab'
_space_group_name_H-M_alt 'P b c a'
_symmetry_space_group_name_Hall '-P 2ac 2ab'
_symmetry_space_group_name_H-M 'P b c a'
_atom_sites_solution_hydrogens geom
_audit_creation_method SHELXL-2013
_cell_angle_alpha 90
_cell_angle_beta 90
_cell_angle_gamma 90
_cell_formula_units_Z 4
_cell_length_a 9.083(7)
_cell_length_b 11.433(9)
_cell_length_c 19.797(18)
_cell_measurement_reflns_used 1786
_cell_measurement_temperature 338(2)
_cell_measurement_theta_max 27.3239
_cell_measurement_theta_min 3.0436
_cell_volume 2056(3)
_computing_cell_refinement 'CrystalClear (Rigaku Inc., 2008)'
_computing_data_collection 'CrystalClear (Rigaku Inc., 2008)'
_computing_data_reduction 'CrystalClear (Rigaku Inc., 2008)'
_computing_structure_refinement 'SHELXL-2013 (Sheldrick, 2013)'
_computing_structure_solution 'Sir 2008'
_diffrn_ambient_temperature 338(2)
_diffrn_detector_area_resol_mean 28.5714
_diffrn_measured_fraction_theta_full 0.986
_diffrn_measured_fraction_theta_max 0.986
_diffrn_measurement_device_type 'Saturn70 (4x4 bin mode)'
_diffrn_measurement_method dtprofit.ref
_diffrn_radiation_type MoK\a
_diffrn_radiation_wavelength 0.71075
_diffrn_reflns_av_R_equivalents 0.0438
_diffrn_reflns_av_unetI/netI 0.0612
_diffrn_reflns_Laue_measured_fraction_full 0.986
_diffrn_reflns_Laue_measured_fraction_max 0.986
_diffrn_reflns_limit_h_max 4
_diffrn_reflns_limit_h_min -11
_diffrn_reflns_limit_k_max 9
_diffrn_reflns_limit_k_min -13
_diffrn_reflns_limit_l_max 23
_diffrn_reflns_limit_l_min -14
_diffrn_reflns_number 4218
_diffrn_reflns_point_group_measured_fraction_full 0.986
_diffrn_reflns_point_group_measured_fraction_max 0.986
_diffrn_reflns_theta_full 25.242
_diffrn_reflns_theta_max 25.497
_diffrn_reflns_theta_min 3.044
_diffrn_source 'Rotating Anode'
_exptl_absorpt_coefficient_mu 0.344
_exptl_absorpt_correction_T_max 1.0000
_exptl_absorpt_correction_T_min 0.7393
_exptl_absorpt_correction_type multi-scan
_exptl_crystal_colour Colorless
_exptl_crystal_density_diffrn 1.374
_exptl_crystal_description Prism
_exptl_crystal_F_000 888
_exptl_crystal_size_max 0.170
_exptl_crystal_size_mid 0.140
_exptl_crystal_size_min 0.070
_refine_diff_density_max 0.242
_refine_diff_density_min -0.249
_refine_diff_density_rms 0.044
_refine_ls_extinction_method none
_refine_ls_goodness_of_fit_ref 1.130
_refine_ls_hydrogen_treatment constr
_refine_ls_matrix_type full
_refine_ls_number_parameters 154
_refine_ls_number_reflns 1885
_refine_ls_number_restraints 36
_refine_ls_restrained_S_all 1.183
_refine_ls_R_factor_all 0.1198
_refine_ls_R_factor_gt 0.0701
_refine_ls_shift/su_max 0.000
_refine_ls_shift/su_mean 0.000
_refine_ls_structure_factor_coef Fsqd
_refine_ls_weighting_details 'w=1/[\s^2^(Fo^2^)+(0.1000P)^2^] where P=(Fo^2^+2Fc^2^)/3'
_refine_ls_weighting_scheme calc
_refine_ls_wR_factor_gt 0.1754
_refine_ls_wR_factor_ref 0.2032
_reflns_Friedel_coverage 0.000
_reflns_number_gt 1105
_reflns_number_total 1885
_reflns_threshold_expression 'I > 2\s(I)'
_cod_data_source_file ja6b03747_si_004.cif
_cod_data_source_block shelx
_cod_depositor_comments
;
The following automatic conversions were performed:

'_exptl_absorpt_correction_type' value 'Multi-scan' changed to
'multi-scan' according to
/usr/data/users/saulius/crontab/automatic-downloads/rss-feeds/ACS/lib/dictionaries/cif_core.dic
dictionary named 'cif_core.dic' version 2.4.2 from 2011-04-26.

Automatic conversion script
Id: cif_fix_values 4268 2015-11-12 08:31:59Z antanas 

 Adding full bibliography for 4125230--4125234.cif.
;
_cod_database_code 4125234
_shelx_space_group_comment
;
The symmetry employed for this shelxl refinement is uniquely defined
by the following loop, which should always be used as a source of
symmetry information in preference to the above space-group names.
They are only intended as comments.
;
_shelx_estimated_absorpt_t_min 0.944
_shelx_estimated_absorpt_t_max 0.976
_shelxl_version_number 2013-4

loop_
_space_group_symop_operation_xyz
'x, y, z'
'-x+1/2, y+1/2, z'
'x, -y+1/2, z+1/2'
'-x+1/2, -y, z+1/2'
'-x, -y, -z'
'x-1/2, -y-1/2, -z'
'-x, y-1/2, -z-1/2'
'x-1/2, y, -z-1/2'

loop_
_atom_site_label
_atom_site_type_symbol
_atom_site_fract_x
_atom_site_fract_y
_atom_site_fract_z
_atom_site_U_iso_or_equiv
_atom_site_adp_type
_atom_site_occupancy
_atom_site_site_symmetry_order
_atom_site_calc_flag
_atom_site_refinement_flags_posn
_atom_site_refinement_flags_adp
_atom_site_refinement_flags_occupancy
_atom_site_disorder_assembly
_atom_site_disorder_group
Cl1 Cl 0.46409(14) 0.40269(8) 0.41709(6) 0.0849(5) Uani 1 1 d . . . . .
O1 O 0.3956(3) 0.6830(3) 0.39373(19) 0.1007(11) Uani 1 1 d . . . . .
O2 O 0.6266(3) 0.7121(2) 0.42175(14) 0.0802(9) Uani 1 1 d . . . . .
N1 N 0.4614(3) 0.4021(2) 0.02162(16) 0.0574(9) Uani 1 1 d . . . . .
H1A H 0.4306 0.3252 0.0397 0.069 Uiso 1 1 calc R U . A .
C1 C 0.5258(4) 0.6612(3) 0.3888(2) 0.0603(10) Uani 1 1 d . . . . .
C2 C 0.5773(4) 0.5719(3) 0.33889(18) 0.0505(9) Uani 1 1 d . . . . .
C3 C 0.5502(4) 0.4543(3) 0.34559(17) 0.0528(9) Uani 1 1 d . . . . .
C4 C 0.5954(5) 0.3747(3) 0.2976(2) 0.0687(11) Uani 1 1 d . . . . .
H4 H 0.5756 0.2947 0.3036 0.082 Uiso 1 1 calc R U . . .
C5 C 0.6691(6) 0.4117(4) 0.2411(2) 0.0837(14) Uani 1 1 d . . . . .
H5 H 0.6987 0.3573 0.2081 0.100 Uiso 1 1 calc R U . . .
C6 C 0.7000(5) 0.5296(4) 0.2326(2) 0.0886(14) Uani 1 1 d . . . . .
H6 H 0.7520 0.5561 0.1945 0.106 Uiso 1 1 calc R U . . .
C7 C 0.6527(5) 0.6075(3) 0.2815(2) 0.0748(12) Uani 1 1 d . . . . .
H7 H 0.6723 0.6876 0.2756 0.090 Uiso 1 1 calc R U . . .
C8 C 0.4773(13) 0.3983(6) -0.0587(4) 0.079(2) Uani 0.5 1 d . U P A -1
H8A H 0.5575 0.3453 -0.0715 0.095 Uiso 0.5 1 calc R U P A -1
H8B H 0.3859 0.3692 -0.0790 0.095 Uiso 0.5 1 calc R U P A -1
C9 C 0.3561(12) 0.4879(7) 0.0351(6) 0.086(3) Uani 0.5 1 d . U P A -1
H9A H 0.3332 0.4876 0.0834 0.103 Uiso 0.5 1 calc R U P A -1
H9B H 0.2654 0.4693 0.0105 0.103 Uiso 0.5 1 calc R U P A -1
C10 C 0.6104(10) 0.4308(8) 0.0423(5) 0.081(3) Uani 0.5 1 d . U P A -1
H10A H 0.6776 0.3697 0.0263 0.098 Uiso 0.5 1 calc R U P A -1
H10B H 0.6154 0.4324 0.0917 0.098 Uiso 0.5 1 calc R U P A -1
C11 C 0.5099(13) 0.5220(7) -0.0844(4) 0.082(3) Uani 0.5 1 d . U P A -1
H11A H 0.4258 0.5525 -0.1100 0.098 Uiso 0.5 1 calc R U P A -1
H11B H 0.5964 0.5216 -0.1140 0.098 Uiso 0.5 1 calc R U P A -1
C12 C 0.6609(11) 0.5494(9) 0.0145(6) 0.093(3) Uani 0.5 1 d . U P A -1
H12A H 0.6899 0.6013 0.0515 0.111 Uiso 0.5 1 calc R U P A -1
H12B H 0.7453 0.5392 -0.0158 0.111 Uiso 0.5 1 calc R U P A -1
C13 C 0.4088(12) 0.6108(7) 0.0145(6) 0.087(3) Uani 0.5 1 d . U P A -1
H13A H 0.3341 0.6494 -0.0134 0.104 Uiso 0.5 1 calc R U P A -1
H13B H 0.4258 0.6588 0.0548 0.104 Uiso 0.5 1 calc R U P A -1

loop_
_atom_site_aniso_label
_atom_site_aniso_U_11
_atom_site_aniso_U_22
_atom_site_aniso_U_33
_atom_site_aniso_U_23
_atom_site_aniso_U_13
_atom_site_aniso_U_12
Cl1 0.0970(9) 0.0598(7) 0.0978(9) 0.0137(5) 0.0309(7) 0.0080(5)
O1 0.0643(19) 0.089(2) 0.149(3) -0.0604(19) -0.005(2) 0.0107(17)
O2 0.0636(18) 0.0620(15) 0.115(2) -0.0366(16) -0.0209(16) 0.0094(14)
N1 0.0471(17) 0.0318(13) 0.094(2) 0.0130(14) -0.0117(17) -0.0051(13)
C1 0.058(2) 0.0387(16) 0.084(3) -0.0072(19) 0.002(2) 0.0029(18)
C2 0.0402(18) 0.0411(15) 0.070(2) -0.0031(16) -0.0026(17) 0.0003(14)
C3 0.0473(19) 0.0456(16) 0.065(2) -0.0046(17) 0.0006(17) 0.0051(15)
C4 0.077(3) 0.0506(19) 0.079(3) -0.0102(19) 0.000(2) 0.0100(19)
C5 0.095(4) 0.080(3) 0.076(3) -0.013(2) 0.007(3) 0.030(3)
C6 0.075(3) 0.103(3) 0.089(3) 0.007(3) 0.022(3) 0.011(3)
C7 0.065(3) 0.056(2) 0.103(3) 0.003(2) 0.007(2) -0.0050(19)
C8 0.113(6) 0.049(4) 0.076(5) 0.003(4) -0.003(5) -0.016(4)
C9 0.075(6) 0.059(4) 0.124(7) 0.018(5) 0.047(5) -0.005(4)
C10 0.068(5) 0.074(5) 0.102(6) 0.039(5) -0.033(5) -0.023(4)
C11 0.118(7) 0.061(5) 0.066(5) 0.002(4) -0.003(5) -0.023(4)
C12 0.073(5) 0.085(6) 0.121(7) 0.049(6) -0.029(6) -0.024(5)
C13 0.079(5) 0.056(4) 0.126(7) 0.004(5) 0.034(6) 0.001(4)

loop_
_atom_type_symbol
_atom_type_description
_atom_type_scat_dispersion_real
_atom_type_scat_dispersion_imag
_atom_type_scat_source
C C 0.0033 0.0016 'International Tables Vol C Tables 4.2.6.8 and 6.1.1.4'
H H 0.0000 0.0000 'International Tables Vol C Tables 4.2.6.8 and 6.1.1.4'
N N 0.0061 0.0033 'International Tables Vol C Tables 4.2.6.8 and 6.1.1.4'
O O 0.0106 0.0060 'International Tables Vol C Tables 4.2.6.8 and 6.1.1.4'
Cl Cl 0.1484 0.1585 'International Tables Vol C Tables 4.2.6.8 and 6.1.1.4'

loop_
_geom_angle_atom_site_label_1
_geom_angle_atom_site_label_2
_geom_angle_atom_site_label_3
_geom_angle
_geom_angle_site_symmetry_1
_geom_angle_site_symmetry_3
C9 N1 C10 115.3(7) . .
C9 N1 C8 105.7(6) . .
C10 N1 C8 101.7(6) . .
C9 N1 H1A 111.2 . .
C10 N1 H1A 111.2 . .
C8 N1 H1A 111.2 . .
O1 C1 O2 124.7(3) . .
O1 C1 C2 119.9(4) . .
O2 C1 C2 115.4(3) . .
C3 C2 C7 117.1(3) . .
C3 C2 C1 123.3(3) . .
C7 C2 C1 119.6(3) . .
C2 C3 C4 121.8(4) . .
C2 C3 Cl1 119.8(3) . .
C4 C3 Cl1 118.4(3) . .
C5 C4 C3 120.3(4) . .
C5 C4 H4 119.9 . .
C3 C4 H4 119.9 . .
C4 C5 C6 119.8(4) . .
C4 C5 H5 120.1 . .
C6 C5 H5 120.1 . .
C5 C6 C7 118.6(4) . .
C5 C6 H6 120.7 . .
C7 C6 H6 120.7 . .
C6 C7 C2 122.5(4) . .
C6 C7 H7 118.8 . .
C2 C7 H7 118.8 . .
C11 C8 N1 108.8(6) . .
C11 C8 H8A 109.9 . .
N1 C8 H8A 109.9 . .
C11 C8 H8B 109.9 . .
N1 C8 H8B 109.9 . .
H8A C8 H8B 108.3 . .
N1 C9 C13 112.2(7) . .
N1 C9 H9A 109.2 . .
C13 C9 H9A 109.2 . .
N1 C9 H9B 109.2 . .
C13 C9 H9B 109.2 . .
H9A C9 H9B 107.9 . .
N1 C10 C12 112.2(6) . .
N1 C10 H10A 109.2 . .
C12 C10 H10A 109.2 . .
N1 C10 H10B 109.2 . .
C12 C10 H10B 109.2 . .
H10A C10 H10B 107.9 . .
C8 C11 N1 106.5(6) . 5_665
C8 C11 H11A 110.4 . .
N1 C11 H11A 110.4 5_665 .
C8 C11 H11B 110.4 . .
N1 C11 H11B 110.4 5_665 .
H11A C11 H11B 108.6 . .
N1 C12 C10 106.8(7) 5_665 .
N1 C12 H12A 110.4 5_665 .
C10 C12 H12A 110.4 . .
N1 C12 H12B 110.4 5_665 .
C10 C12 H12B 110.4 . .
H12A C12 H12B 108.6 . .
N1 C13 C9 107.7(6) 5_665 .
N1 C13 H13A 110.2 5_665 .
C9 C13 H13A 110.2 . .
N1 C13 H13B 110.2 5_665 .
C9 C13 H13B 110.2 . .
H13A C13 H13B 108.5 . .

loop_
_geom_bond_atom_site_label_1
_geom_bond_atom_site_label_2
_geom_bond_distance
_geom_bond_site_symmetry_2
Cl1 C3 1.722(4) .
O1 C1 1.213(5) .
O2 C1 1.265(4) .
N1 C9 1.396(9) .
N1 C10 1.452(9) .
N1 C8 1.597(9) .
N1 H1A 0.9900 .
C1 C2 1.496(5) .
C2 C3 1.373(4) .
C2 C7 1.387(5) .
C3 C4 1.379(5) .
C4 C5 1.371(6) .
C4 H4 0.9400 .
C5 C6 1.387(6) .
C5 H5 0.9400 .
C6 C7 1.383(6) .
C6 H6 0.9400 .
C7 H7 0.9400 .
C8 C11 1.533(10) .
C8 H8A 0.9800 .
C8 H8B 0.9800 .
C9 C13 1.539(11) .
C9 H9A 0.9800 .
C9 H9B 0.9800 .
C10 C12 1.533(11) .
C10 H10A 0.9800 .
C10 H10B 0.9800 .
C11 N1 1.539(8) 5_665
C11 H11A 0.9800 .
C11 H11B 0.9800 .
C12 N1 1.432(9) 5_665
C12 H12A 0.9800 .
C12 H12B 0.9800 .
C13 N1 1.387(9) 5_665
C13 H13A 0.9800 .
C13 H13B 0.9800 .

loop_
_geom_torsion_atom_site_label_1
_geom_torsion_atom_site_label_2
_geom_torsion_atom_site_label_3
_geom_torsion_atom_site_label_4
_geom_torsion
_geom_torsion_site_symmetry_4
O1 C1 C2 C3 -69.4(5) .
O2 C1 C2 C3 113.0(4) .
O1 C1 C2 C7 108.6(5) .
O2 C1 C2 C7 -69.0(5) .
C7 C2 C3 C4 -0.1(5) .
C1 C2 C3 C4 178.0(3) .
C7 C2 C3 Cl1 177.3(3) .
C1 C2 C3 Cl1 -4.6(5) .
C2 C3 C4 C5 -0.2(6) .
Cl1 C3 C4 C5 -177.6(4) .
C3 C4 C5 C6 0.9(7) .
C4 C5 C6 C7 -1.1(7) .
C5 C6 C7 C2 0.8(7) .
C3 C2 C7 C6 -0.2(6) .
C1 C2 C7 C6 -178.4(4) .
C9 N1 C8 C11 53.6(9) .
C10 N1 C8 C11 -67.1(9) .
C10 N1 C9 C13 45.9(12) .
C8 N1 C9 C13 -65.6(11) .
C9 N1 C10 C12 -52.6(13) .
C8 N1 C10 C12 61.3(11) .
N1 C8 C11 N1 8.7(11) 5_665
N1 C10 C12 N1 2.6(14) 5_665
N1 C9 C13 N1 9.3(14) 5_665
